data_1533078
loop_
_publ_author_name
'Salamakha, L.P.'
'Mudryi, S.I.'

_publ_section_title
;
 Crystal structure of the R Zn1-x Sb2 compounds (R = La, Ce)
;
_journal_name_full 'Journal of Alloys Compd.'
_journal_page_first 139
_journal_page_last 142
_journal_volume 359
_journal_year 2003
_chemical_formula_sum 'Ce Sb2 Zn0.82'
_chemical_name_systematic 'Ce Zn0.82 Sb2'
_space_group_IT_number 59
_symmetry_space_group_name_Hall '-P 2ab 2a'
_symmetry_space_group_name_H-M 'P m m n :2'
_cell_angle_alpha 90
_cell_angle_beta 90
_cell_angle_gamma 90
_cell_formula_units_Z 2
_cell_length_a 4.3493
_cell_length_b 4.3743
_cell_length_c 10.4077
_cell_volume 198.008
_citation_journal_id_ASTM JALCEU
_cod_data_source_file Salamakha_JALCEU_2003_63.cif
_cod_data_source_block Ce1Sb2Zn0.82
_cod_original_formula_sum 'Ce1 Sb2 Zn0.82'
_cod_database_code 1533078

loop_
_symmetry_equiv_pos_as_xyz
x,y,z
-x+1/2,-y+1/2,z
x+1/2,-y,-z
-x,y+1/2,-z
-x,-y,-z
x-1/2,y-1/2,-z
-x-1/2,y,z
x,-y-1/2,z

loop_
_atom_site_label
_atom_site_type_symbol
_atom_site_fract_x
_atom_site_fract_y
_atom_site_fract_z
_atom_site_occupancy
_atom_site_U_iso_or_equiv
Zn1 Zn 0.25 0.75 0.00319 0.82 0.0
Sb1 Sb 0.25 0.75 0.50141 1 0.0
Ce1 Ce 0.25 0.25 0.74026 1 0.0
Sb2 Sb 0.25 0.25 0.15714 1 0.0
